data_1546201
loop_
_publ_author_name
'Luo, Pan'
'Xia, Wenjuan'
'Morris-Natschke, Susan L'
'Lee, Kuo-Hsiung'
'Zhao, Yu'
'Gu, Qiong'
'Xu, Jun'

_publ_section_title
;
 Vitepyrroloids A-D, 2-Cyanopyrrole-Containing Labdane Diterpenoid
 Alkaloids from the Leaves of Vitex trifolia.
;
_journal_issue 5
_journal_name_full 'Journal of natural products'
_journal_page_first 1679
_journal_page_last 1683
_journal_paper_doi 10.1021/acs.jnatprod.6b01195
_journal_volume 80
_journal_year 2017
_chemical_absolute_configuration unk
_chemical_formula_moiety 'C21 H32 N2 O'
_chemical_formula_sum 'C21 H32 N2 O'
_chemical_formula_weight 328.50
_space_group_crystal_system orthorhombic
_space_group_IT_number 19
_space_group_name_Hall 'P 2ac 2ab'
_space_group_name_H-M_alt 'P 21 21 21'
_symmetry_Int_Tables_number 19
_symmetry_space_group_name_Hall 'P 2ac 2ab'
_symmetry_space_group_name_H-M 'P 21 21 21'
_atom_sites_solution_primary direct
_audit_creation_date 2016-09-12
_audit_creation_method
;
Olex2 1.2
(compiled 2016.08.25 svn.r3337 for OlexSys, GUI svn.r5221)
;
_cell_angle_alpha 90
_cell_angle_beta 90
_cell_angle_gamma 90
_cell_formula_units_Z 4
_cell_length_a 7.45094(6)
_cell_length_b 9.21543(8)
_cell_length_c 26.7264(2)
_cell_measurement_reflns_used 12690
_cell_measurement_temperature 103(2)
_cell_measurement_theta_max 72.2590
_cell_measurement_theta_min 3.2990
_cell_volume 1835.13(3)
_computing_cell_refinement 'CrysAlisPro 1.171.38.41 (Rigaku OD, 2015)'
_computing_data_collection 'CrysAlisPro 1.171.38.41 (Rigaku OD, 2015)'
_computing_data_reduction 'CrysAlisPro 1.171.38.41 (Rigaku OD, 2015)'
_computing_molecular_graphics 'Olex2 (Dolomanov et al., 2009)'
_computing_publication_material 'Olex2 (Dolomanov et al., 2009)'
_computing_structure_refinement 'olex2.refine (Bourhis et al., 2015)'
_computing_structure_solution 'XS (Sheldrick, 2008)'
_diffrn_ambient_temperature 103(2)
_diffrn_detector 'CCD plate'
_diffrn_detector_area_resol_mean 8.2417
_diffrn_detector_type Onyx
_diffrn_measured_fraction_theta_full 0.9846
_diffrn_measured_fraction_theta_max 0.9846
_diffrn_measurement_details
;
List of Runs (angles in degrees, time in seconds):

  # Type    Start    End  Width  t~exp~   \w     \q     \k     \f   Frames
--------------------------------------------------------------------------
  1  \w   -126.00 -79.00   1.00    3.00    --  -44.40 -99.00 -90.00   47
  2  \w   -126.00 -79.00   1.00    3.00    --  -44.40 -99.00   0.00   47
  3  \w     19.00 114.00   1.00    3.00    --   44.40  57.00 -60.00   95
  4  \w     73.00 118.00   1.00    3.00    --   44.40 125.00  30.00   45
  5  \w     73.00 118.00   1.00    3.00    --   44.40 125.00  60.00   45
  6  \w     76.00 171.00   1.00    8.00    --  100.00  45.00-150.00   95
  7  \w     68.00 174.00   1.00    8.00    --  100.00  77.00-120.00  106
  8  \w     17.00 109.00   1.00    8.00    --  100.00 -94.00 120.00   92
  9  \w     68.00 174.00   1.00    8.00    --  100.00  77.00 -60.00  106
 10  \w     17.00 109.00   1.00    8.00    --  100.00 -94.00 -60.00   92
 11  \w     73.00 173.00   1.00    8.00    --  100.00  30.00 -60.00  100
 12  \w     26.00 121.00   1.00    8.00    --  100.00-125.00 -90.00   95
 13  \w     29.00 124.00   1.00    8.00    --  100.00 -45.00-150.00   95
 14  \w     78.00 173.00   1.00    8.00    --  100.00  30.00 120.00   95
 15  \w     78.00 140.00   1.00    8.00    --  100.00  45.00-180.00   62
 16  \w     58.00  84.00   1.00    8.00    --  100.00 -94.00  30.00   26
 17  \w     26.00 120.00   1.00    8.00    --  100.00-125.00 -60.00   94
;
_diffrn_measurement_device 'four-circle diffractometer'
_diffrn_measurement_device_type 'Xcalibur, Onyx, Nova'
_diffrn_measurement_method '\w scans'
_diffrn_orient_matrix_type 'CrysAlisPro convention (1999,Acta A55,543-557)'
_diffrn_orient_matrix_UB_11 -0.1588724000
_diffrn_orient_matrix_UB_12 0.0818785000
_diffrn_orient_matrix_UB_13 -0.0237385000
_diffrn_orient_matrix_UB_21 -0.1241156000
_diffrn_orient_matrix_UB_22 -0.0547941000
_diffrn_orient_matrix_UB_23 0.0420427000
_diffrn_orient_matrix_UB_31 0.0459392000
_diffrn_orient_matrix_UB_32 0.1350158000
_diffrn_orient_matrix_UB_33 0.0315012000
_diffrn_radiation_monochromator mirror
_diffrn_radiation_probe x-ray
_diffrn_radiation_type 'Cu K\a'
_diffrn_radiation_wavelength 1.54184
_diffrn_reflns_av_R_equivalents 0.0278
_diffrn_reflns_av_unetI/netI 0.0238
_diffrn_reflns_limit_h_max 9
_diffrn_reflns_limit_h_min -9
_diffrn_reflns_limit_k_max 11
_diffrn_reflns_limit_k_min -10
_diffrn_reflns_limit_l_max 32
_diffrn_reflns_limit_l_min -27
_diffrn_reflns_number 13373
_diffrn_reflns_theta_full 72.2345
_diffrn_reflns_theta_max 72.23
_diffrn_reflns_theta_min 3.31
_diffrn_source 'micro-focus sealed X-ray tube'
_diffrn_source_type 'Nova (Cu) X-ray Source'
_exptl_absorpt_coefficient_mu 0.558
_exptl_absorpt_correction_T_max 1.00000
_exptl_absorpt_correction_T_min 0.20605
_exptl_absorpt_correction_type multi-scan
_exptl_absorpt_process_details
;
CrysAlisPro 1.171.38.41 (Rigaku Oxford Diffraction, 2015)
Empirical absorption correction using spherical harmonics,
 implemented in SCALE3 ABSPACK scaling algorithm.
;
_exptl_crystal_colour colorless
_exptl_crystal_density_diffrn 1.1889
_exptl_crystal_description block
_exptl_crystal_F_000 721.9652
_exptl_crystal_size_max 0.4
_exptl_crystal_size_mid 0.3
_exptl_crystal_size_min 0.2
_refine_diff_density_max 0.2391
_refine_diff_density_min -0.1393
_refine_diff_density_rms 0.0355
_refine_ls_abs_structure_details 'Flack, H. D. (1983). Acta Cryst. A39, 876-881.'
_refine_ls_abs_structure_Flack 0.2(2)
_refine_ls_d_res_high 0.8095
_refine_ls_d_res_low 13.3632
_refine_ls_goodness_of_fit_ref 1.0500
_refine_ls_hydrogen_treatment mixed
_refine_ls_matrix_type full
_refine_ls_number_constraints 49
_refine_ls_number_parameters 221
_refine_ls_number_reflns 3577
_refine_ls_number_restraints 0
_refine_ls_restrained_S_all 1.0500
_refine_ls_R_factor_all 0.0302
_refine_ls_R_factor_gt 0.0298
_refine_ls_shift/su_max 0.0003
_refine_ls_shift/su_mean 0.0001
_refine_ls_structure_factor_coef Fsqd
_refine_ls_weighting_details 'w=1/[\s^2^(Fo^2^)+(0.0375P)^2^+0.3990P] where P=(Fo^2^+2Fc^2^)/3'
_refine_ls_weighting_scheme calc
_refine_ls_wR_factor_gt 0.0737
_refine_ls_wR_factor_ref 0.0738
_reflns_Friedel_coverage 0.982
_reflns_limit_h_max 9
_reflns_limit_h_min -9
_reflns_limit_k_max 11
_reflns_limit_k_min -11
_reflns_limit_l_max 32
_reflns_limit_l_min -32
_reflns_number_gt 3563
_reflns_number_total 3577
_reflns_threshold_expression I>=2u(I)
_cod_data_source_file np6b01195_si_002.cif
_cod_data_source_block lp_mjy-zh_160822
_cod_original_cell_volume 1835.14(3)
_cod_original_sg_symbol_Hall ' P 2ac 2ab'
_cod_database_code 1546201
_reflns_odcompleteness_completeness 98.60
_reflns_odcompleteness_iscentric 1
_reflns_odcompleteness_theta 71.98
_olex2_refinement_description
;
1. Fixed Uiso
 At 1.2 times of:
  All C(H) groups, All C(H,H) groups, All N(H) groups
 At 1.5 times of:
  All C(H,H,H) groups, All O(H) groups
2.a Ternary CH refined with riding coordinates:
 C2(H2), C8(H8)
2.b Secondary CH2 refined with riding coordinates:
 C6(H6a,H6b), C9(H9a,H9b), C10(H10a,H10b), C14(H14a,H14b), C15(H15a,H15b),
 C17(H17a,H17b), C20(H20a,H20b)
2.c Aromatic/amide H refined with riding coordinates:
 N3(H3), C13(H13), C24(H24)
2.d Idealised Me refined as rotating group:
 C5(H5a,H5b,H5c), C18(H18a,H18b,H18c), C22(H22a,H22b,H22c), C23(H23a,H23b,H23c)
2.e Idealised tetrahedral OH refined as rotating group:
 O1(H1)
;
_olex2_submission_special_instructions 'No special instructions were received'
_oxdiff_exptl_absorpt_empirical_details
;
Empirical correction (ABSPACK) includes:
- Absorption correction using spherical harmonics
- Frame scaling
;
_oxdiff_exptl_absorpt_empirical_full_max 2.489
_oxdiff_exptl_absorpt_empirical_full_min 0.637

loop_
_space_group_symop_id
_space_group_symop_operation_xyz
1 x,y,z
2 x+1/2,-y+1/2,-z
3 -x,y+1/2,-z+1/2
4 -x+1/2,-y,z+1/2

loop_
_atom_site_label
_atom_site_type_symbol
_atom_site_fract_x
_atom_site_fract_y
_atom_site_fract_z
_atom_site_U_iso_or_equiv
_atom_site_adp_type
_atom_site_occupancy
_atom_site_refinement_flags_posn
O1 O 0.14204(11) 0.93989(8) 0.06460(3) 0.02141(18) Uani 1.000000 .
C2 C 0.30724(15) 0.84477(11) 0.15327(4) 0.0152(2) Uani 1.000000 .
N3 N -0.11330(14) 1.64152(11) 0.05169(4) 0.0228(2) Uani 1.000000 .
N4 N 0.33679(14) 1.59990(12) 0.01843(4) 0.0284(2) Uani 1.000000 .
C5 C 0.22107(15) 1.08762(12) 0.19487(4) 0.0186(2) Uani 1.000000 .
C6 C 0.49999(14) 0.89535(13) 0.14440(4) 0.0194(2) Uani 1.000000 .
C7 C 0.17567(14) 0.97745(11) 0.15342(4) 0.0142(2) Uani 1.000000 .
C8 C 0.38586(15) 1.09864(12) 0.08873(4) 0.0189(2) Uani 1.000000 .
C9 C -0.03478(16) 0.82261(13) 0.20735(4) 0.0217(2) Uani 1.000000 .
C10 C -0.01736(14) 0.92216(13) 0.16186(4) 0.0190(2) Uani 1.000000 .
C11 C -0.01713(15) 1.44543(12) 0.09367(4) 0.0180(2) Uani 1.000000 .
C12 C 0.19005(15) 1.05190(12) 0.10022(4) 0.0161(2) Uani 1.000000 .
C13 C -0.25604(16) 1.58657(14) 0.07614(5) 0.0260(3) Uani 1.000000 .
C14 C 0.05713(15) 1.17889(12) 0.09178(4) 0.0181(2) Uani 1.000000 .
C15 C 0.10187(16) 1.32878(11) 0.11415(4) 0.0195(2) Uani 1.000000 .
C16 C 0.28716(15) 0.73286(12) 0.19689(4) 0.0178(2) Uani 1.000000 .
C17 C 0.51493(15) 0.97050(13) 0.09372(4) 0.0216(2) Uani 1.000000 .
C18 C 0.36111(17) 0.78088(13) 0.24804(4) 0.0245(3) Uani 1.000000 .
C19 C 0.20167(16) 1.58205(12) 0.03846(4) 0.0212(2) Uani 1.000000 .
C20 C 0.08814(16) 0.69145(12) 0.20186(4) 0.0205(2) Uani 1.000000 .
C21 C 0.03415(15) 1.55713(12) 0.06187(4) 0.0188(2) Uani 1.000000 .
C22 C 0.40639(18) 1.16913(14) 0.03704(5) 0.0264(3) Uani 1.000000 .
C23 C 0.39058(17) 0.59412(13) 0.18244(4) 0.0238(2) Uani 1.000000 .
C24 C -0.20197(16) 1.46594(13) 0.10242(5) 0.0232(2) Uani 1.000000 .
H1 H 0.0766(17) 0.9744(4) 0.0430(3) 0.0321(3) Uiso 1.000000 GR
H2 H 0.27581(15) 0.79018(11) 0.12305(4) 0.0182(3) Uiso 1.000000 R
H3 H -0.11433(14) 1.71707(11) 0.03280(4) 0.0273(3) Uiso 1.000000 R
H5a H 0.2383(12) 1.03731(16) 0.22595(8) 0.0279(3) Uiso 1.000000 GR
H5b H 0.3290(7) 1.1386(7) 0.18621(17) 0.0279(3) Uiso 1.000000 GR
H5c H 0.1242(6) 1.1556(6) 0.1983(2) 0.0279(3) Uiso 1.000000 GR
H6a H 0.53533(14) 0.96205(13) 0.17069(4) 0.0233(3) Uiso 1.000000 R
H6b H 0.58033(14) 0.81258(13) 0.14537(4) 0.0233(3) Uiso 1.000000 R
H8 H 0.42044(15) 1.17105(12) 0.11379(4) 0.0227(3) Uiso 1.000000 R
H9a H -0.00326(16) 0.87578(13) 0.23741(4) 0.0260(3) Uiso 1.000000 R
H9b H -0.15815(16) 0.79033(13) 0.21056(4) 0.0260(3) Uiso 1.000000 R
H10a H -0.09645(14) 1.00482(13) 0.16620(4) 0.0228(3) Uiso 1.000000 R
H10b H -0.05642(14) 0.86992(13) 0.13229(4) 0.0228(3) Uiso 1.000000 R
H13 H -0.37192(16) 1.62401(14) 0.07538(5) 0.0312(3) Uiso 1.000000 R
H14a H 0.04266(15) 1.19114(12) 0.05596(4) 0.0217(3) Uiso 1.000000 R
H14b H -0.05849(15) 1.14933(12) 0.10498(4) 0.0217(3) Uiso 1.000000 R
H15a H 0.22598(16) 1.35244(11) 0.10683(4) 0.0234(3) Uiso 1.000000 R
H15b H 0.08842(16) 1.32480(11) 0.15022(4) 0.0234(3) Uiso 1.000000 R
H17a H 0.63694(15) 1.00475(13) 0.08918(4) 0.0260(3) Uiso 1.000000 R
H17b H 0.48976(15) 0.90073(13) 0.06747(4) 0.0260(3) Uiso 1.000000 R
H18a H 0.4793(6) 0.8205(10) 0.24382(7) 0.0368(4) Uiso 1.000000 GR
H18b H 0.2836(7) 0.8534(8) 0.26214(17) 0.0368(4) Uiso 1.000000 GR
H18c H 0.3665(12) 0.6987(3) 0.27008(12) 0.0368(4) Uiso 1.000000 GR
H20a H 0.07341(16) 0.62910(12) 0.23081(4) 0.0246(3) Uiso 1.000000 R
H20b H 0.05228(16) 0.63667(12) 0.17252(4) 0.0246(3) Uiso 1.000000 R
H22a H 0.3606(13) 1.1047(5) 0.01188(6) 0.0396(4) Uiso 1.000000 GR
H22b H 0.3405(12) 1.2586(6) 0.03622(13) 0.0396(4) Uiso 1.000000 GR
H22c H 0.5310(2) 1.1882(10) 0.03069(17) 0.0396(4) Uiso 1.000000 GR
H23a H 0.3624(10) 0.5682(6) 0.14854(12) 0.0357(4) Uiso 1.000000 GR
H23b H 0.51720(17) 0.6114(3) 0.1854(3) 0.0357(4) Uiso 1.000000 GR
H23c H 0.3565(9) 0.5164(3) 0.2044(2) 0.0357(4) Uiso 1.000000 GR
H24 H -0.27464(16) 1.40803(13) 0.12246(5) 0.0278(3) Uiso 1.000000 R

loop_
_atom_site_aniso_label
_atom_site_aniso_U_11
_atom_site_aniso_U_22
_atom_site_aniso_U_33
_atom_site_aniso_U_12
_atom_site_aniso_U_13
_atom_site_aniso_U_23
O1 0.0297(4) 0.0170(4) 0.0176(4) 0.0014(3) -0.0071(3) -0.0023(3)
C2 0.0155(5) 0.0147(5) 0.0154(5) 0.0010(4) -0.0012(4) -0.0001(4)
N3 0.0254(5) 0.0168(4) 0.0261(5) 0.0037(4) -0.0036(4) 0.0038(4)
N4 0.0266(5) 0.0286(5) 0.0301(5) -0.0031(4) 0.0028(4) 0.0075(5)
C5 0.0233(5) 0.0182(5) 0.0142(5) 0.0018(4) -0.0000(4) -0.0007(4)
C6 0.0141(5) 0.0203(5) 0.0239(5) 0.0014(4) 0.0006(4) 0.0013(4)
C7 0.0128(5) 0.0150(5) 0.0149(5) 0.0000(4) -0.0004(4) 0.0005(4)
C8 0.0202(5) 0.0184(5) 0.0181(5) -0.0011(5) 0.0039(4) 0.0006(4)
C9 0.0170(5) 0.0239(6) 0.0240(5) -0.0012(5) 0.0032(4) 0.0046(5)
C10 0.0135(5) 0.0203(5) 0.0233(5) 0.0005(4) 0.0001(4) 0.0036(4)
C11 0.0213(5) 0.0159(5) 0.0168(5) 0.0002(4) -0.0006(4) -0.0021(4)
C12 0.0183(5) 0.0145(5) 0.0154(5) -0.0004(4) -0.0015(4) -0.0011(4)
C13 0.0204(5) 0.0241(6) 0.0335(7) 0.0045(5) -0.0002(5) -0.0021(5)
C14 0.0180(5) 0.0176(5) 0.0188(5) 0.0000(4) -0.0030(4) 0.0025(4)
C15 0.0231(5) 0.0160(5) 0.0195(5) 0.0010(4) -0.0026(4) 0.0013(4)
C16 0.0181(5) 0.0167(5) 0.0184(5) 0.0020(4) -0.0015(4) 0.0028(4)
C17 0.0172(5) 0.0225(5) 0.0252(6) 0.0012(5) 0.0062(4) 0.0006(5)
C18 0.0295(6) 0.0242(6) 0.0198(5) 0.0012(5) -0.0065(5) 0.0032(5)
C19 0.0256(6) 0.0169(5) 0.0210(5) -0.0011(5) -0.0036(5) 0.0024(4)
C20 0.0216(6) 0.0188(5) 0.0210(5) -0.0020(4) 0.0017(4) 0.0045(4)
C21 0.0207(5) 0.0163(5) 0.0195(5) 0.0009(4) -0.0017(4) -0.0009(4)
C22 0.0319(6) 0.0238(6) 0.0235(6) 0.0016(5) 0.0092(5) 0.0045(5)
C23 0.0251(6) 0.0184(5) 0.0280(6) 0.0033(5) -0.0007(5) 0.0024(5)
C24 0.0219(6) 0.0211(5) 0.0266(6) -0.0001(5) 0.0046(5) -0.0003(5)

loop_
_atom_type_symbol
_atom_type_scat_dispersion_real
_atom_type_scat_dispersion_imag
_atom_type_scat_Cromer_Mann_a1
_atom_type_scat_Cromer_Mann_a2
_atom_type_scat_Cromer_Mann_a3
_atom_type_scat_Cromer_Mann_a4
_atom_type_scat_Cromer_Mann_b1
_atom_type_scat_Cromer_Mann_b2
_atom_type_scat_Cromer_Mann_b3
_atom_type_scat_Cromer_Mann_b4
_atom_type_scat_Cromer_Mann_c
_atom_type_scat_source
_atom_type_scat_dispersion_source
H 0.00000 0.00000 0.49300 0.32291 0.14019 0.04081 10.51090 26.12570 3.14236 57.79970 0.0030380000826 'International Tables Volume C Table 6.1.1.4 (pp. 500-502)' 'Henke, Gullikson and Davis, At. Data and Nucl. Data Tables, 1993, 54, 2'
C 0.01920 0.00962 2.31000 1.02000 1.58860 0.86500 20.84390 10.20750 0.56870 51.65120 0.215599998832 'International Tables Volume C Table 6.1.1.4 (pp. 500-502)' 'Henke, Gullikson and Davis, At. Data and Nucl. Data Tables, 1993, 54, 2'
O 0.05239 0.03377 3.04850 2.28680 1.54630 0.86700 13.27710 5.70110 0.32390 32.90890 0.250800013542 'International Tables Volume C Table 6.1.1.4 (pp. 500-502)' 'Henke, Gullikson and Davis, At. Data and Nucl. Data Tables, 1993, 54, 2'
N 0.03256 0.01839 12.21260 3.13220 2.01250 1.16630 0.00570 9.89330 28.99750 0.58260 -11.5290002823 'International Tables Volume C Table 6.1.1.4 (pp. 500-502)' 'Henke, Gullikson and Davis, At. Data and Nucl. Data Tables, 1993, 54, 2'

loop_
_geom_angle_atom_site_label_1
_geom_angle_atom_site_label_2
_geom_angle_atom_site_label_3
_geom_angle
H1 O1 C12 109.5
C7 C2 C6 110.50(9)
C16 C2 C6 114.00(9)
C16 C2 C7 116.93(9)
H2 C2 C6 104.66(6)
H2 C2 C7 104.66(5)
H2 C2 C16 104.66(6)
C21 N3 C13 108.83(9)
H3 N3 C13 125.59(7)
H3 N3 C21 125.59(6)
H5a C5 C7 109.5
H5b C5 C7 109.5
H5b C5 H5a 109.5
H5c C5 C7 109.5
H5c C5 H5a 109.5
H5c C5 H5b 109.5
C17 C6 C2 110.17(9)
H6a C6 C2 109.62(6)
H6a C6 C17 109.62(6)
H6b C6 C2 109.62(6)
H6b C6 C17 109.62(6)
H6b C6 H6a 108.1
C5 C7 C2 112.26(9)
C10 C7 C2 109.02(9)
C10 C7 C5 108.50(9)
C12 C7 C2 107.08(8)
C12 C7 C5 110.22(8)
C12 C7 C10 109.74(8)
C17 C8 C12 111.08(9)
C22 C8 C12 112.92(10)
C22 C8 C17 110.05(9)
H8 C8 C12 107.52(6)
H8 C8 C17 107.52(6)
H8 C8 C22 107.52(6)
C20 C9 C10 110.40(9)
H9a C9 C10 109.57(6)
H9a C9 C20 109.57(6)
H9b C9 C10 109.57(6)
H9b C9 C20 109.57(6)
H9b C9 H9a 108.1
C9 C10 C7 113.18(9)
H10a C10 C7 108.94(6)
H10a C10 C9 108.94(6)
H10b C10 C7 108.94(6)
H10b C10 C9 108.94(6)
H10b C10 H10a 107.8
C21 C11 C15 126.38(10)
C24 C11 C15 127.89(11)
C24 C11 C21 105.73(10)
C7 C12 O1 105.35(8)
C8 C12 O1 107.45(9)
C8 C12 C7 111.21(8)
C14 C12 O1 106.53(8)
C14 C12 C7 114.52(9)
C14 C12 C8 111.25(9)
C24 C13 N3 108.68(10)
H13 C13 N3 125.66(7)
H13 C13 C24 125.66(7)
C15 C14 C12 118.81(9)
H14a C14 C12 107.61(6)
H14a C14 C15 107.61(6)
H14b C14 C12 107.61(6)
H14b C14 C15 107.61(6)
H14b C14 H14a 107.0
C14 C15 C11 111.92(9)
H15a C15 C11 109.23(6)
H15a C15 C14 109.23(6)
H15b C15 C11 109.23(6)
H15b C15 C14 109.23(6)
H15b C15 H15a 107.9
C18 C16 C2 116.00(9)
C20 C16 C2 108.69(9)
C20 C16 C18 109.88(9)
C23 C16 C2 108.20(9)
C23 C16 C18 106.38(9)
C23 C16 C20 107.34(9)
C8 C17 C6 112.48(9)
H17a C17 C6 109.10(6)
H17a C17 C8 109.10(6)
H17b C17 C6 109.10(6)
H17b C17 C8 109.10(6)
H17b C17 H17a 107.8
H18a C18 C16 109.5
H18b C18 C16 109.5
H18b C18 H18a 109.5
H18c C18 C16 109.5
H18c C18 H18a 109.5
H18c C18 H18b 109.5
C21 C19 N4 178.22(13)
C16 C20 C9 113.04(9)
H20a C20 C9 108.97(6)
H20a C20 C16 108.97(6)
H20b C20 C9 108.97(6)
H20b C20 C16 108.97(6)
H20b C20 H20a 107.8
C11 C21 N3 108.72(10)
C19 C21 N3 121.75(10)
C19 C21 C11 129.33(10)
H22a C22 C8 109.5
H22b C22 C8 109.5
H22b C22 H22a 109.5
H22c C22 C8 109.5
H22c C22 H22a 109.5
H22c C22 H22b 109.5
H23a C23 C16 109.5
H23b C23 C16 109.5
H23b C23 H23a 109.5
H23c C23 C16 109.5
H23c C23 H23a 109.5
H23c C23 H23b 109.5
C13 C24 C11 108.05(11)
H24 C24 C11 125.98(7)
H24 C24 C13 125.98(7)

loop_
_geom_bond_atom_site_label_1
_geom_bond_atom_site_label_2
_geom_bond_distance
O1 C12 1.4491(13)
O1 H1 0.8200
C2 C6 1.5285(15)
C2 C7 1.5672(14)
C2 C16 1.5636(15)
C2 H2 0.9800
N3 C13 1.3471(17)
N3 C21 1.3732(15)
N3 H3 0.8600
N4 C19 1.1522(17)
C5 C7 1.5403(15)
C5 H5a 0.9600
C5 H5b 0.9600
C5 H5c 0.9600
C6 C17 1.5252(15)
C6 H6a 0.9700
C6 H6b 0.9700
C7 C10 1.5424(14)
C7 C12 1.5825(14)
C8 C12 1.5519(15)
C8 C17 1.5288(16)
C8 C22 1.5342(15)
C8 H8 0.9800
C9 C10 1.5286(15)
C9 C20 1.5235(16)
C9 H9a 0.9700
C9 H9b 0.9700
C10 H10a 0.9700
C10 H10b 0.9700
C11 C15 1.4972(15)
C11 C21 1.3884(16)
C11 C24 1.4097(16)
C12 C14 1.5496(15)
C13 C24 1.3753(18)
C13 H13 0.9300
C14 C15 1.5417(15)
C14 H14a 0.9700
C14 H14b 0.9700
C15 H15a 0.9700
C15 H15b 0.9700
C16 C18 1.5391(16)
C16 C20 1.5370(16)
C16 C23 1.5419(15)
C17 H17a 0.9700
C17 H17b 0.9700
C18 H18a 0.9600
C18 H18b 0.9600
C18 H18c 0.9600
C19 C21 1.4149(17)
C20 H20a 0.9700
C20 H20b 0.9700
C22 H22a 0.9600
C22 H22b 0.9600
C22 H22c 0.9600
C23 H23a 0.9600
C23 H23b 0.9600
C23 H23c 0.9600
C24 H24 0.9300
